data_1517595
loop_
_publ_author_name
'Shi-Yao Yang'
'Hong-Bo Yuan'
'Xiao-Bin Xu'
'Rong-Bin Huang'

_publ_section_title
;
 Influential factors on assembly of first-row transition metal
 coordination polymers
;
_journal_name_full
;
Inorganica Chimica Acta
;
_journal_page_first 53
_journal_page_last 62
_journal_volume 403
_journal_year 2013
_chemical_formula_moiety 'C120 H132 N12 O37 Zn6'
_chemical_formula_sum 'C120 H132 N12 O37 Zn6'
_chemical_formula_weight 2726.60
_space_group_IT_number 14
_symmetry_cell_setting monoclinic
_symmetry_space_group_name_Hall '-P 2yn'
_symmetry_space_group_name_H-M 'P 1 21/n 1'
_atom_sites_solution_hydrogens geom
_atom_sites_solution_primary direct
_atom_sites_solution_secondary difmap
_cell_angle_alpha 90.00
_cell_angle_beta 111.256(1)
_cell_angle_gamma 90.00
_cell_formula_units_Z 2
_cell_length_a 20.0297(10)
_cell_length_b 14.8284(7)
_cell_length_c 22.9351(11)
_cell_measurement_reflns_used 5267
_cell_measurement_temperature 273(2)
_cell_measurement_theta_max 27.2188
_cell_measurement_theta_min 2.1820
_cell_volume 6348.5(5)
_computing_cell_refinement 'SAINT (Bruker, 2002)'
_computing_data_collection 'SMART (Bruker, 2002)'
_computing_data_reduction 'SAINT (Bruker, 2001)'
_computing_molecular_graphics 'ORTEP-II (Johnson, 1976)'
_computing_publication_material 'SHELXL-97 (Sheldrick, 1997)'
_computing_structure_refinement 'SHELXL-97 (Sheldrick, 1997)'
_computing_structure_solution 'SHELXS-97 (Sheldrick, 1997)'
_diffrn_ambient_temperature 273(2)
_diffrn_measured_fraction_theta_full 0.999
_diffrn_measured_fraction_theta_max 0.931
_diffrn_measurement_device_type 'Bruker APEX area-detector diffractometer'
_diffrn_measurement_method '\f and \w scan'
_diffrn_radiation_monochromator graphite
_diffrn_radiation_source 'fine-focus sealed tube'
_diffrn_radiation_type MoK\a
_diffrn_radiation_wavelength 0.71073
_diffrn_reflns_av_R_equivalents 0.0516
_diffrn_reflns_av_sigmaI/netI 0.0629
_diffrn_reflns_limit_h_max 26
_diffrn_reflns_limit_h_min -26
_diffrn_reflns_limit_k_max 19
_diffrn_reflns_limit_k_min -19
_diffrn_reflns_limit_l_max 30
_diffrn_reflns_limit_l_min -30
_diffrn_reflns_number 54359
_diffrn_reflns_theta_full 26.00
_diffrn_reflns_theta_max 28.58
_diffrn_reflns_theta_min 1.16
_diffrn_standards_decay_% 0
_diffrn_standards_interval_count 0
_diffrn_standards_interval_time 0
_diffrn_standards_number 0
_exptl_absorpt_coefficient_mu 1.199
_exptl_absorpt_correction_T_max 0.7955
_exptl_absorpt_correction_T_min 0.6456
_exptl_absorpt_correction_type multi-scan
_exptl_absorpt_process_details 'SADABS (Bruker, 2002)'
_exptl_crystal_colour Colorless
_exptl_crystal_density_diffrn 1.426
_exptl_crystal_density_method 'not measured'
_exptl_crystal_description Block
_exptl_crystal_F_000 2824
_exptl_crystal_size_max 0.40
_exptl_crystal_size_mid 0.30
_exptl_crystal_size_min 0.20
_refine_diff_density_max 1.792
_refine_diff_density_min -0.636
_refine_diff_density_rms 0.142
_refine_ls_extinction_method none
_refine_ls_goodness_of_fit_ref 1.111
_refine_ls_hydrogen_treatment constr
_refine_ls_matrix_type full
_refine_ls_number_parameters 816
_refine_ls_number_reflns 15099
_refine_ls_number_restraints 0
_refine_ls_restrained_S_all 1.111
_refine_ls_R_factor_all 0.0988
_refine_ls_R_factor_gt 0.0739
_refine_ls_shift/su_max 0.001
_refine_ls_shift/su_mean 0.000
_refine_ls_structure_factor_coef Fsqd
_refine_ls_weighting_details 'calc w=1/[\s^2^(Fo^2^)+(0.0872P)^2^+19.1739P] where P=(Fo^2^+2Fc^2^)/3'
_refine_ls_weighting_scheme calc
_refine_ls_wR_factor_gt 0.1975
_refine_ls_wR_factor_ref 0.2116
_reflns_number_gt 11118
_reflns_number_total 15099
_reflns_threshold_expression >2sigma(I)
_cod_data_source_file ICA-2013-403-53-62-23.cif
_cod_data_source_block {Zn3(bpdc)2(dmf)2].4DMF.0.5H2O}n
_cod_depositor_comments
;
The following automatic conversions were performed:

'_exptl_absorpt_correction_type' value 'Multi-scan' changed to
'multi-scan' according to the built-in table from CIF Core dictionary
named 'cif_core.dic' version 2.4.1 from 2010-06-29.

Automatic conversion script
Id: cif_fix_values 2281 2013-09-26 08:29:07Z andrius 
;
_cod_original_sg_symbol_H-M 'P 21/n'
_cod_database_code 1517595

loop_
_symmetry_equiv_pos_as_xyz
'x, y, z'
'-x+1/2, y+1/2, -z+1/2'
'-x, -y, -z'
'x-1/2, -y-1/2, z-1/2'

loop_
_atom_site_label
_atom_site_type_symbol
_atom_site_fract_x
_atom_site_fract_y
_atom_site_fract_z
_atom_site_U_iso_or_equiv
_atom_site_adp_type
_atom_site_occupancy
_atom_site_symmetry_multiplicity
_atom_site_calc_flag
_atom_site_refinement_flags
_atom_site_disorder_assembly
_atom_site_disorder_group
Zn1 Zn 0.37965(10) 0.54102(4) 0.57474(3) 0.0189(3) Uani 0.965(7) 1 d P . 1
Zn1' Zn 0.355(2) 0.5471(14) 0.5779(9) 0.0189(3) Uani 0.035(7) 1 d P . 2
Zn2 Zn 0.5000 0.5000 0.5000 0.01724(16) Uani 1 2 d S . .
Zn3 Zn 0.37263(4) 0.54248(4) 0.06526(4) 0.0204(2) Uani 0.969(3) 1 d P . 1
Zn3' Zn 0.3547(14) 0.5480(13) 0.0828(13) 0.0204(2) Uani 0.031(3) 1 d P . 2
Zn4 Zn 0.5000 0.5000 0.0000 0.01911(16) Uani 1 2 d S . .
O1 O 0.32267(18) 0.4774(2) 0.49964(15) 0.0320(8) Uani 1 1 d . . .
O1W O 0.1681(7) 0.8872(11) 0.2989(6) 0.109(5) Uani 0.50 1 d P . .
H1WA H 0.1323 0.9071 0.3056 0.164 Uiso 0.50 1 calc PR . .
H1WB H 0.2039 0.8640 0.3275 0.164 Uiso 0.50 1 d PR . .
O2 O 0.39296(18) 0.4980(2) 0.44455(16) 0.0347(8) Uani 1 1 d . . .
O3 O -0.01538(18) 0.0818(2) 0.06740(15) 0.0301(7) Uani 1 1 d . . .
O4 O -0.04462(19) 0.0188(2) 0.14186(15) 0.0301(7) Uani 1 1 d . . .
O5 O 0.39469(19) 0.6673(2) 0.56104(15) 0.0305(7) Uani 1 1 d . . .
O6 O 0.4907(2) 0.6195(2) 0.54557(16) 0.0346(8) Uani 1 1 d . . .
O7 O 0.42723(18) 0.4731(2) 0.14140(15) 0.0311(8) Uani 1 1 d . . .
O8 O 0.4991(2) 0.4876(3) 0.09018(17) 0.0469(10) Uani 1 1 d . . .
O9 O 0.91413(18) 0.0811(2) 0.4631(2) 0.0425(9) Uani 1 1 d . . .
O10 O 0.82561(18) 0.0305(2) 0.49176(16) 0.0328(8) Uani 1 1 d . . .
O11 O 0.4069(2) 0.6642(2) 0.06473(16) 0.0328(8) Uani 1 1 d . . .
O12 O 0.43752(17) 0.62010(19) -0.01473(14) 0.0266(7) Uani 1 1 d . . .
O13 O 0.30245(19) 0.5357(2) 0.61140(16) 0.0326(8) Uani 1 1 d . . .
O14 O 0.2848(2) 0.5712(3) 0.08287(19) 0.0426(9) Uani 1 1 d . . .
O15 O 0.0220(9) 0.5620(11) 0.3205(8) 0.200(7) Uani 1 1 d . . .
O16 O 0.2467(5) 0.7888(6) 0.3953(6) 0.164(5) Uani 1 1 d . . .
O17 O 0.1760(4) 0.6157(5) 0.7664(3) 0.107(2) Uani 1 1 d . . .
O18 O 0.3457(3) 0.0855(3) 0.5714(3) 0.0829(18) Uani 1 1 d . . .
C1 C 0.3408(2) 0.4631(3) 0.4533(2) 0.0279(10) Uani 1 1 d . . .
C2 C 0.2916(2) 0.4039(3) 0.4030(2) 0.0288(10) Uani 1 1 d . . .
C3 C 0.2319(3) 0.3669(4) 0.4096(3) 0.0402(13) Uani 1 1 d . . .
H3A H 0.2214 0.3797 0.4459 0.048 Uiso 1 1 calc R . .
C4 C 0.1869(3) 0.3107(4) 0.3634(2) 0.0398(13) Uani 1 1 d . . .
H4A H 0.1460 0.2854 0.3689 0.048 Uiso 1 1 calc R . .
C5 C 0.2001(3) 0.2909(3) 0.3100(2) 0.0309(10) Uani 1 1 d . . .
C6 C 0.2586(3) 0.3329(4) 0.3020(3) 0.0390(12) Uani 1 1 d . . .
H6A H 0.2671 0.3238 0.2643 0.047 Uiso 1 1 calc R . .
C7 C 0.3046(3) 0.3880(4) 0.3485(2) 0.0381(12) Uani 1 1 d . . .
H7A H 0.3450 0.4147 0.3428 0.046 Uiso 1 1 calc R . .
C8 C 0.1511(3) 0.2299(3) 0.2624(2) 0.0311(11) Uani 1 1 d . . .
C9 C 0.1433(3) 0.2358(4) 0.1992(2) 0.0417(13) Uani 1 1 d . . .
H9A H 0.1727 0.2762 0.1870 0.050 Uiso 1 1 calc R . .
C10 C 0.0932(3) 0.1837(4) 0.1542(2) 0.0384(12) Uani 1 1 d . . .
H10A H 0.0868 0.1904 0.1113 0.046 Uiso 1 1 calc R . .
C11 C 0.0520(2) 0.1207(3) 0.1722(2) 0.0282(10) Uani 1 1 d . . .
C12 C 0.0620(3) 0.1127(3) 0.2346(2) 0.0373(12) Uani 1 1 d . . .
H12A H 0.0347 0.0701 0.2474 0.045 Uiso 1 1 calc R . .
C13 C 0.1119(3) 0.1665(4) 0.2789(2) 0.0413(14) Uani 1 1 d . . .
H13A H 0.1188 0.1589 0.3219 0.050 Uiso 1 1 calc R . .
C14 C -0.0053(2) 0.0687(3) 0.1240(2) 0.0267(10) Uani 1 1 d . . .
C15 C 0.4480(3) 0.6799(3) 0.5464(2) 0.0293(10) Uani 1 1 d . . .
C16 C 0.4630(3) 0.7753(3) 0.5320(2) 0.0309(10) Uani 1 1 d . . .
C17 C 0.4257(4) 0.8453(3) 0.5436(3) 0.0471(15) Uani 1 1 d . . .
H17A H 0.3889 0.8338 0.5596 0.057 Uiso 1 1 calc R . .
C18 C 0.4411(4) 0.9339(3) 0.5320(3) 0.0499(16) Uani 1 1 d . . .
H18A H 0.4159 0.9821 0.5420 0.060 Uiso 1 1 calc R . .
C19 C 0.4917(3) 0.9529(3) 0.5065(3) 0.0354(12) Uani 1 1 d . . .
C20 C 0.5278(4) 0.8799(3) 0.4931(4) 0.0538(18) Uani 1 1 d . . .
H20A H 0.5623 0.8903 0.4743 0.065 Uiso 1 1 calc R . .
C21 C 0.5141(4) 0.7928(4) 0.5067(3) 0.0516(17) Uani 1 1 d . . .
H21A H 0.5403 0.7443 0.4985 0.062 Uiso 1 1 calc R . .
C22 C 0.4858(3) 0.4580(3) 0.1350(2) 0.0300(11) Uani 1 1 d . . .
C23 C 0.5413(3) 0.4020(3) 0.1829(2) 0.0286(10) Uani 1 1 d . . .
C24 C 0.5295(3) 0.3721(3) 0.2355(2) 0.0264(10) Uani 1 1 d . . .
H24A H 0.4864 0.3876 0.2414 0.032 Uiso 1 1 calc R . .
C25 C 0.5806(3) 0.3196(3) 0.2795(2) 0.0290(10) Uani 1 1 d . . .
H25A H 0.5724 0.2998 0.3158 0.035 Uiso 1 1 calc R . .
C26 C 0.6433(3) 0.2958(3) 0.2714(2) 0.0269(10) Uani 1 1 d . . .
C27 C 0.6545(3) 0.3257(4) 0.2184(2) 0.0361(12) Uani 1 1 d . . .
H27A H 0.6974 0.3098 0.2122 0.043 Uiso 1 1 calc R . .
C28 C 0.6036(3) 0.3789(4) 0.1744(2) 0.0350(11) Uani 1 1 d . . .
H28A H 0.6119 0.3992 0.1383 0.042 Uiso 1 1 calc R . .
C29 C 0.6979(3) 0.2391(3) 0.3189(2) 0.0270(10) Uani 1 1 d . . .
C30 C 0.7711(3) 0.2524(3) 0.3340(2) 0.0326(11) Uani 1 1 d . . .
H30A H 0.7873 0.2988 0.3139 0.039 Uiso 1 1 calc R . .
C31 C 0.8202(3) 0.1987(3) 0.3781(2) 0.0309(10) Uani 1 1 d . . .
H31A H 0.8699 0.2070 0.3871 0.037 Uiso 1 1 calc R . .
C32 C 0.7975(2) 0.1328(3) 0.4095(2) 0.0255(9) Uani 1 1 d . . .
C33 C 0.7248(3) 0.1185(3) 0.3945(2) 0.0317(11) Uani 1 1 d . . .
H33A H 0.7090 0.0730 0.4157 0.038 Uiso 1 1 calc R . .
C34 C 0.6751(3) 0.1704(3) 0.3487(2) 0.0327(11) Uani 1 1 d . . .
H34A H 0.6253 0.1591 0.3377 0.039 Uiso 1 1 calc R . .
C35 C 0.8508(2) 0.0763(3) 0.4588(2) 0.0253(9) Uani 1 1 d . . .
C36 C 0.4322(2) 0.6782(3) 0.0225(2) 0.0260(10) Uani 1 1 d . . .
C37 C 0.4546(3) 0.7723(3) 0.0165(2) 0.0305(10) Uani 1 1 d . . .
C38 C 0.4588(5) 0.8366(4) 0.0621(3) 0.065(2) Uani 1 1 d . . .
H38A H 0.4489 0.8198 0.0980 0.078 Uiso 1 1 calc R . .
C39 C 0.4774(5) 0.9248(4) 0.0552(4) 0.072(3) Uani 1 1 d . . .
H39A H 0.4810 0.9674 0.0872 0.087 Uiso 1 1 calc R . .
C40 C 0.4906(3) 0.9522(3) 0.0035(3) 0.0356(11) Uani 1 1 d . . .
C41 C 0.4868(3) 0.8884(3) -0.0413(3) 0.0431(14) Uani 1 1 d . . .
H41A H 0.4963 0.9056 -0.0775 0.052 Uiso 1 1 calc R . .
C42 C 0.4694(3) 0.7995(3) -0.0345(3) 0.0395(13) Uani 1 1 d . . .
H42A H 0.4678 0.7567 -0.0658 0.047 Uiso 1 1 calc R . .
C43 C 0.3107(3) 0.5025(3) 0.6636(2) 0.0326(11) Uani 1 1 d . . .
H43A H 0.3581 0.4922 0.6920 0.039 Uiso 1 1 calc R A 2
C44 C 0.1842(4) 0.4944(5) 0.6398(4) 0.0609(19) Uani 1 1 d . . .
H44A H 0.1833 0.5205 0.6003 0.091 Uiso 1 1 calc R . .
H44B H 0.1603 0.5354 0.6595 0.091 Uiso 1 1 calc R . .
H44C H 0.1593 0.4362 0.6316 0.091 Uiso 1 1 calc R . .
C45 C 0.2707(5) 0.4434(5) 0.7436(3) 0.070(2) Uani 1 1 d . . .
H45A H 0.3217 0.4486 0.7693 0.104 Uiso 1 1 calc R . .
H45B H 0.2567 0.3797 0.7397 0.104 Uiso 1 1 calc R . .
H45C H 0.2424 0.4766 0.7635 0.104 Uiso 1 1 calc R . .
C46 C 0.2454(4) 0.5144(4) 0.0910(3) 0.0535(16) Uani 1 1 d . . .
H46A H 0.2163 0.4973 0.0469 0.064 Uiso 1 1 calc R B 2
C47 C 0.1829(5) 0.6231(5) 0.1283(4) 0.078(2) Uani 1 1 d . . .
H47A H 0.2045 0.6643 0.1067 0.118 Uiso 1 1 calc R . .
H47B H 0.2050 0.6325 0.1736 0.118 Uiso 1 1 calc R . .
H47C H 0.1313 0.6349 0.1146 0.118 Uiso 1 1 calc R . .
C48 C 0.1566(4) 0.4604(5) 0.1304(4) 0.073(2) Uani 1 1 d . . .
H48A H 0.1658 0.4031 0.1134 0.109 Uiso 1 1 calc R . .
H48B H 0.1051 0.4734 0.1133 0.109 Uiso 1 1 calc R . .
H48C H 0.1729 0.4563 0.1761 0.109 Uiso 1 1 calc R . .
C49 C 0.0855(16) 0.5532(9) 0.3314(8) 0.222(15) Uani 1 1 d . . .
H49A H 0.1154 0.5176 0.3652 0.267 Uiso 1 1 calc R . .
C50 C 0.0724(7) 0.6589(11) 0.2376(7) 0.149(5) Uani 1 1 d . . .
H50A H 0.0230 0.6636 0.2362 0.223 Uiso 1 1 calc R . .
H50B H 0.0723 0.6331 0.1983 0.223 Uiso 1 1 calc R . .
H50C H 0.0941 0.7191 0.2435 0.223 Uiso 1 1 calc R . .
C51 C 0.1896(13) 0.5952(16) 0.2977(9) 0.275(16) Uani 1 1 d . . .
H51A H 0.2128 0.5490 0.3291 0.413 Uiso 1 1 calc R . .
H51B H 0.2128 0.6536 0.3119 0.413 Uiso 1 1 calc R . .
H51C H 0.1941 0.5790 0.2579 0.413 Uiso 1 1 calc R . .
C52 C 0.2425(6) 0.7309(8) 0.4321(7) 0.128(5) Uani 1 1 d . . .
C53 C 0.1197(4) 0.7604(6) 0.4142(4) 0.077(2) Uani 1 1 d . . .
H53A H 0.1248 0.8053 0.3847 0.116 Uiso 1 1 calc R . .
H53B H 0.1072 0.7908 0.4468 0.116 Uiso 1 1 calc R . .
H53C H 0.0818 0.7176 0.3918 0.116 Uiso 1 1 calc R . .
C54 C 0.1875(6) 0.6463(7) 0.4907(5) 0.125(4) Uani 1 1 d . . .
H54A H 0.2355 0.6197 0.5081 0.188 Uiso 1 1 calc R . .
H54B H 0.1523 0.5988 0.4720 0.188 Uiso 1 1 calc R . .
H54C H 0.1763 0.6762 0.5241 0.188 Uiso 1 1 calc R . .
C55 C 0.1219(6) 0.5965(7) 0.7759(5) 0.092(3) Uani 1 1 d . . .
H55A H 0.1197 0.5380 0.7918 0.110 Uiso 1 1 calc R . .
C56 C 0.0073(6) 0.6252(10) 0.7833(7) 0.154(6) Uani 1 1 d . . .
H56A H 0.0141 0.5648 0.8019 0.232 Uiso 1 1 calc R . .
H56B H -0.0365 0.6262 0.7459 0.232 Uiso 1 1 calc R . .
H56C H 0.0032 0.6692 0.8137 0.232 Uiso 1 1 calc R . .
C57 C 0.0714(9) 0.7416(12) 0.7389(8) 0.190(8) Uani 1 1 d . . .
H57A H 0.1165 0.7710 0.7640 0.284 Uiso 1 1 calc R . .
H57B H 0.0310 0.7785 0.7395 0.284 Uiso 1 1 calc R . .
H57C H 0.0691 0.7351 0.6957 0.284 Uiso 1 1 calc R . .
C58 C 0.2957(4) 0.1293(4) 0.5743(4) 0.0582(18) Uani 1 1 d . . .
H58A H 0.2539 0.0973 0.5725 0.070 Uiso 1 1 calc R . .
C59 C 0.2333(4) 0.2625(6) 0.5851(4) 0.076(2) Uani 1 1 d . . .
H59A H 0.1936 0.2195 0.5756 0.115 Uiso 1 1 calc R . .
H59B H 0.2190 0.3128 0.5554 0.115 Uiso 1 1 calc R . .
H59C H 0.2454 0.2855 0.6277 0.115 Uiso 1 1 calc R . .
C60 C 0.3554(5) 0.2702(5) 0.5797(5) 0.084(3) Uani 1 1 d . . .
H60A H 0.3929 0.2295 0.5773 0.126 Uiso 1 1 calc R . .
H60B H 0.3741 0.3058 0.6183 0.126 Uiso 1 1 calc R . .
H60C H 0.3405 0.3107 0.5435 0.126 Uiso 1 1 calc R . .
N1 N 0.2576(3) 0.4812(3) 0.6812(2) 0.0457(12) Uani 1 1 d . . .
N2 N 0.1944(3) 0.5308(4) 0.1135(3) 0.0569(14) Uani 1 1 d . . .
N3 N 0.1132(10) 0.6013(7) 0.2892(5) 0.151(5) Uani 1 1 d . . .
N4 N 0.1854(4) 0.7133(5) 0.4421(4) 0.086(2) Uani 1 1 d . . .
N5 N 0.0675(4) 0.6478(8) 0.7664(4) 0.106(3) Uani 1 1 d . . .
N6 N 0.2949(3) 0.2181(3) 0.5799(2) 0.0459(12) Uani 1 1 d . . .

loop_
_atom_site_aniso_label
_atom_site_aniso_U_11
_atom_site_aniso_U_22
_atom_site_aniso_U_33
_atom_site_aniso_U_23
_atom_site_aniso_U_13
_atom_site_aniso_U_12
Zn1 0.0201(6) 0.0155(3) 0.0164(2) 0.00027(18) 0.0009(2) 0.0000(3)
Zn1' 0.0201(6) 0.0155(3) 0.0164(2) 0.00027(18) 0.0009(2) 0.0000(3)
Zn2 0.0190(3) 0.0127(3) 0.0144(3) 0.0008(2) -0.0007(2) -0.0009(2)
Zn3 0.0240(3) 0.0158(3) 0.0174(3) -0.0002(2) 0.0026(3) 0.0003(2)
Zn3' 0.0240(3) 0.0158(3) 0.0174(3) -0.0002(2) 0.0026(3) 0.0003(2)
Zn4 0.0218(3) 0.0149(3) 0.0163(3) 0.0008(2) 0.0017(3) -0.0007(3)
O1 0.0277(17) 0.0345(18) 0.0279(17) -0.0124(14) 0.0030(14) -0.0088(14)
O1W 0.085(9) 0.175(15) 0.071(8) -0.036(9) 0.032(7) 0.003(9)
O2 0.0296(18) 0.0318(19) 0.0310(18) 0.0028(14) -0.0032(14) -0.0078(14)
O3 0.0365(18) 0.0246(16) 0.0240(16) -0.0044(13) 0.0047(14) 0.0027(14)
O4 0.0382(19) 0.0233(16) 0.0244(16) -0.0045(13) 0.0059(14) -0.0099(14)
O5 0.0395(19) 0.0187(16) 0.0323(18) 0.0037(13) 0.0119(15) -0.0002(14)
O6 0.047(2) 0.0175(16) 0.0374(19) -0.0037(14) 0.0123(16) -0.0006(15)
O7 0.0330(19) 0.0247(17) 0.0256(16) 0.0065(13) -0.0013(14) 0.0018(14)
O8 0.076(3) 0.040(2) 0.0279(19) 0.0145(16) 0.0219(19) 0.025(2)
O9 0.0263(18) 0.0273(19) 0.066(3) 0.0168(18) 0.0071(17) 0.0069(15)
O10 0.0299(18) 0.0332(19) 0.0282(17) 0.0093(14) 0.0021(14) 0.0071(14)
O11 0.047(2) 0.0170(15) 0.0390(19) -0.0008(14) 0.0209(17) -0.0048(14)
O12 0.0362(18) 0.0112(14) 0.0261(16) 0.0017(12) 0.0036(14) 0.0035(12)
O13 0.0365(19) 0.0315(19) 0.0326(18) 0.0020(14) 0.0159(15) -0.0030(15)
O14 0.0317(19) 0.040(2) 0.059(3) -0.0118(18) 0.0193(18) -0.0055(17)
O15 0.264(18) 0.172(13) 0.177(14) -0.042(10) 0.093(13) 0.009(12)
O16 0.101(6) 0.088(6) 0.314(15) 0.028(8) 0.089(8) -0.002(5)
O17 0.085(4) 0.143(7) 0.115(5) 0.025(5) 0.063(4) 0.014(4)
O18 0.084(4) 0.045(3) 0.143(6) -0.016(3) 0.068(4) 0.002(3)
C1 0.020(2) 0.028(2) 0.028(2) -0.0064(19) -0.0007(18) -0.0031(18)
C2 0.023(2) 0.028(2) 0.029(2) -0.0076(19) 0.0031(19) -0.0049(18)
C3 0.037(3) 0.051(3) 0.035(3) -0.020(2) 0.015(2) -0.018(2)
C4 0.036(3) 0.048(3) 0.036(3) -0.020(2) 0.013(2) -0.023(2)
C5 0.029(2) 0.033(3) 0.023(2) -0.0054(19) 0.0008(19) -0.008(2)
C6 0.039(3) 0.041(3) 0.036(3) -0.008(2) 0.012(2) -0.011(2)
C7 0.033(3) 0.043(3) 0.036(3) -0.005(2) 0.011(2) -0.013(2)
C8 0.032(2) 0.030(2) 0.025(2) -0.0082(19) 0.0023(19) -0.009(2)
C9 0.047(3) 0.046(3) 0.035(3) -0.011(2) 0.017(2) -0.024(3)
C10 0.042(3) 0.046(3) 0.025(2) -0.010(2) 0.010(2) -0.014(2)
C11 0.027(2) 0.027(2) 0.025(2) -0.0088(18) 0.0028(19) -0.0055(19)
C12 0.051(3) 0.031(3) 0.020(2) -0.0006(19) 0.002(2) -0.019(2)
C13 0.057(3) 0.043(3) 0.016(2) 0.000(2) 0.002(2) -0.021(3)
C14 0.028(2) 0.025(2) 0.023(2) -0.0073(17) 0.0042(18) -0.0033(18)
C15 0.043(3) 0.018(2) 0.028(2) -0.0028(17) 0.013(2) -0.001(2)
C16 0.039(3) 0.015(2) 0.040(3) 0.0001(19) 0.016(2) -0.0013(19)
C17 0.074(4) 0.020(2) 0.067(4) 0.006(2) 0.049(4) 0.002(3)
C18 0.080(5) 0.017(2) 0.077(4) 0.007(3) 0.058(4) 0.010(3)
C19 0.050(3) 0.013(2) 0.047(3) 0.000(2) 0.022(3) 0.000(2)
C20 0.061(4) 0.018(3) 0.105(5) -0.004(3) 0.056(4) -0.003(2)
C21 0.064(4) 0.015(2) 0.095(5) -0.002(3) 0.052(4) 0.005(2)
C22 0.052(3) 0.013(2) 0.019(2) -0.0026(16) 0.005(2) -0.001(2)
C23 0.040(3) 0.020(2) 0.019(2) -0.0010(16) 0.0020(19) 0.0034(19)
C24 0.030(2) 0.020(2) 0.023(2) 0.0009(17) 0.0024(18) 0.0040(18)
C25 0.041(3) 0.026(2) 0.016(2) 0.0064(17) 0.0052(19) 0.003(2)
C26 0.036(3) 0.019(2) 0.021(2) 0.0032(16) 0.0042(19) 0.0069(18)
C27 0.041(3) 0.041(3) 0.024(2) 0.007(2) 0.009(2) 0.009(2)
C28 0.044(3) 0.036(3) 0.021(2) 0.007(2) 0.008(2) 0.003(2)
C29 0.034(2) 0.024(2) 0.021(2) 0.0033(17) 0.0059(19) 0.0067(19)
C30 0.037(3) 0.029(2) 0.028(2) 0.0053(19) 0.008(2) 0.002(2)
C31 0.030(2) 0.031(3) 0.028(2) 0.0033(19) 0.007(2) 0.001(2)
C32 0.027(2) 0.021(2) 0.022(2) -0.0003(17) 0.0018(18) 0.0030(18)
C33 0.030(2) 0.032(3) 0.029(2) 0.010(2) 0.005(2) 0.006(2)
C34 0.030(2) 0.030(3) 0.033(3) 0.007(2) 0.005(2) 0.004(2)
C35 0.029(2) 0.014(2) 0.025(2) -0.0011(17) 0.0008(18) 0.0010(17)
C36 0.028(2) 0.014(2) 0.029(2) 0.0014(17) 0.0018(19) 0.0003(17)
C37 0.039(3) 0.019(2) 0.034(3) -0.0016(18) 0.013(2) -0.0002(19)
C38 0.130(7) 0.023(3) 0.069(4) -0.013(3) 0.068(5) -0.020(3)
C39 0.151(8) 0.022(3) 0.080(5) -0.015(3) 0.084(6) -0.024(4)
C40 0.045(3) 0.019(2) 0.046(3) 0.000(2) 0.021(3) 0.000(2)
C41 0.071(4) 0.021(2) 0.047(3) -0.001(2) 0.033(3) -0.007(2)
C42 0.058(4) 0.017(2) 0.048(3) -0.004(2) 0.025(3) -0.002(2)
C43 0.038(3) 0.027(2) 0.032(3) 0.001(2) 0.012(2) -0.007(2)
C44 0.043(4) 0.073(5) 0.074(5) -0.006(4) 0.031(4) -0.014(3)
C45 0.093(6) 0.069(5) 0.061(4) 0.017(4) 0.046(4) -0.016(4)
C46 0.056(4) 0.044(3) 0.059(4) -0.001(3) 0.020(3) 0.004(3)
C47 0.081(6) 0.068(5) 0.101(6) -0.028(5) 0.049(5) -0.006(4)
C48 0.070(5) 0.070(5) 0.087(6) 0.007(4) 0.038(5) -0.015(4)
C49 0.49(4) 0.045(6) 0.078(8) 0.019(6) 0.035(18) 0.023(15)
C50 0.131(11) 0.160(14) 0.163(13) 0.016(11) 0.062(10) 0.054(10)
C51 0.35(3) 0.33(3) 0.20(2) 0.12(2) 0.16(2) 0.24(3)
C52 0.077(7) 0.076(7) 0.208(15) 0.026(8) 0.025(8) -0.014(6)
C53 0.065(5) 0.061(5) 0.090(6) -0.012(4) 0.010(4) 0.012(4)
C54 0.134(10) 0.089(7) 0.105(8) 0.032(6) -0.014(7) 0.029(7)
C55 0.093(7) 0.094(7) 0.110(8) 0.004(6) 0.062(6) 0.015(6)
C56 0.075(7) 0.203(15) 0.204(15) -0.099(12) 0.073(9) -0.035(8)
C57 0.188(16) 0.188(17) 0.210(17) 0.090(15) 0.092(14) 0.091(14)
C58 0.056(4) 0.038(3) 0.086(5) -0.017(3) 0.033(4) -0.013(3)
C59 0.066(5) 0.063(5) 0.102(7) -0.010(5) 0.032(5) 0.012(4)
C60 0.076(5) 0.046(4) 0.138(8) 0.016(5) 0.047(6) -0.009(4)
N1 0.057(3) 0.038(3) 0.051(3) -0.003(2) 0.031(3) -0.007(2)
N2 0.056(3) 0.050(3) 0.067(4) -0.007(3) 0.026(3) -0.010(3)
N3 0.292(18) 0.090(7) 0.110(8) 0.016(6) 0.120(11) 0.020(9)
N4 0.068(4) 0.052(4) 0.108(6) -0.001(4) -0.005(4) 0.006(3)
N5 0.068(5) 0.151(9) 0.104(6) -0.035(6) 0.036(5) 0.016(5)
N6 0.046(3) 0.036(3) 0.055(3) 0.001(2) 0.017(2) 0.001(2)

loop_
_atom_type_symbol
_atom_type_description
_atom_type_scat_dispersion_real
_atom_type_scat_dispersion_imag
_atom_type_scat_source
C C 0.0033 0.0016 'International Tables Vol C Tables 4.2.6.8 and 6.1.1.4'
H H 0.0000 0.0000 'International Tables Vol C Tables 4.2.6.8 and 6.1.1.4'
N N 0.0061 0.0033 'International Tables Vol C Tables 4.2.6.8 and 6.1.1.4'
O O 0.0106 0.0060 'International Tables Vol C Tables 4.2.6.8 and 6.1.1.4'
Zn Zn 0.2839 1.4301 'International Tables Vol C Tables 4.2.6.8 and 6.1.1.4'

loop_
_geom_angle_atom_site_label_1
_geom_angle_atom_site_label_2
_geom_angle_atom_site_label_3
_geom_angle
_geom_angle_site_symmetry_1
_geom_angle_site_symmetry_3
O1 Zn1 O5 113.77(15) . .
O1 Zn1 O4 121.53(16) . 4_666
O5 Zn1 O4 116.57(16) . 4_666
O1 Zn1 O13 93.34(16) . .
O5 Zn1 O13 107.06(16) . .
O4 Zn1 O13 98.56(15) 4_666 .
O13 Zn1' O1 110.2(17) . .
O13 Zn1' O5 125.6(19) . .
O1 Zn1' O5 107.8(13) . .
O13 Zn1' O4 104.0(10) . 4_666
O1 Zn1' O4 106.7(16) . 4_666
O5 Zn1' O4 100.6(16) . 4_666
O13 Zn1' C43 22.0(4) . .
O1 Zn1' C43 118.8(13) . .
O5 Zn1' C43 130.4(13) . .
O4 Zn1' C43 82.0(6) 4_666 .
O2 Zn2 O2 180.0 . 3_666
O2 Zn2 O3 92.83(13) . 4_666
O2 Zn2 O3 87.17(13) 3_666 4_666
O2 Zn2 O3 87.17(13) . 2
O2 Zn2 O3 92.83(13) 3_666 2
O3 Zn2 O3 180.000(1) 4_666 2
O2 Zn2 O6 86.62(14) . 3_666
O2 Zn2 O6 93.38(14) 3_666 3_666
O3 Zn2 O6 86.63(13) 4_666 3_666
O3 Zn2 O6 93.37(13) 2 3_666
O2 Zn2 O6 93.38(14) . .
O2 Zn2 O6 86.62(14) 3_666 .
O3 Zn2 O6 93.37(13) 4_666 .
O3 Zn2 O6 86.63(13) 2 .
O6 Zn2 O6 180.000(1) 3_666 .
O11 Zn3 O10 125.31(16) . 4_565
O11 Zn3 O7 114.02(14) . .
O10 Zn3 O7 114.62(15) 4_565 .
O11 Zn3 O14 98.25(16) . .
O10 Zn3 O14 96.30(16) 4_565 .
O7 Zn3 O14 100.30(17) . .
O11 Zn3 C22 102.91(15) . .
O10 Zn3 C22 108.05(15) 4_565 .
O7 Zn3 C22 28.27(15) . .
O14 Zn3 C22 128.48(18) . .
O14 Zn3' O7 128(2) . .
O14 Zn3' O11 110.6(11) . .
O7 Zn3' O11 107.6(11) . .
O14 Zn3' O10 101.4(9) . 4_565
O7 Zn3' O10 102.9(12) . 4_565
O11 Zn3' O10 102.4(15) . 4_565
O14 Zn3' C46 26.6(6) . .
O7 Zn3' C46 108.3(13) . .
O11 Zn3' C46 137.1(12) . .
O10 Zn3' C46 91.7(7) 4_565 .
O9 Zn4 O9 180.00(16) 4_565 2_655
O9 Zn4 O8 92.95(18) 4_565 .
O9 Zn4 O8 87.05(18) 2_655 .
O9 Zn4 O8 87.05(18) 4_565 3_665
O9 Zn4 O8 92.95(18) 2_655 3_665
O8 Zn4 O8 180.0 . 3_665
O9 Zn4 O12 86.01(13) 4_565 3_665
O9 Zn4 O12 93.99(13) 2_655 3_665
O8 Zn4 O12 89.13(13) . 3_665
O8 Zn4 O12 90.87(13) 3_665 3_665
O9 Zn4 O12 93.99(13) 4_565 .
O9 Zn4 O12 86.01(13) 2_655 .
O8 Zn4 O12 90.87(13) . .
O8 Zn4 O12 89.13(13) 3_665 .
O12 Zn4 O12 180.0 3_665 .
C1 O1 Zn1 125.2(3) . .
C1 O1 Zn1' 139.4(13) . .
H1WA O1W H1WB 122.6 . .
C1 O2 Zn2 130.8(3) . .
C14 O3 Zn2 132.0(3) . 2_545
C14 O4 Zn1 114.5(3) . 4_565
C14 O4 Zn1' 124.5(9) . 4_565
C15 O5 Zn1 112.8(3) . .
C15 O5 Zn1' 127.9(13) . .
C15 O6 Zn2 143.3(3) . .
C22 O7 Zn3' 121.4(12) . .
C22 O7 Zn3 103.4(3) . .
C22 O8 Zn4 160.4(4) . .
C35 O9 Zn4 133.8(3) . 2_645
C35 O10 Zn3 130.9(3) . 4_666
C35 O10 Zn3' 143.9(8) . 4_666
C36 O11 Zn3 113.6(3) . .
C36 O11 Zn3' 130.1(10) . .
C36 O12 Zn4 131.3(3) . .
C43 O13 Zn1' 130.8(11) . .
C43 O13 Zn1 124.2(3) . .
C46 O14 Zn3' 121.3(9) . .
C46 O14 Zn3 123.7(4) . .
O2 C1 O1 125.5(4) . .
O2 C1 C2 118.3(4) . .
O1 C1 C2 116.0(4) . .
C3 C2 C7 119.2(4) . .
C3 C2 C1 120.2(4) . .
C7 C2 C1 120.6(4) . .
C2 C3 C4 120.4(5) . .
C2 C3 H3A 119.8 . .
C4 C3 H3A 119.8 . .
C5 C4 C3 121.6(5) . .
C5 C4 H4A 119.2 . .
C3 C4 H4A 119.2 . .
C4 C5 C6 117.7(4) . .
C4 C5 C8 119.7(5) . .
C6 C5 C8 122.6(5) . .
C7 C6 C5 120.9(5) . .
C7 C6 H6A 119.5 . .
C5 C6 H6A 119.5 . .
C2 C7 C6 120.1(5) . .
C2 C7 H7A 119.9 . .
C6 C7 H7A 119.9 . .
C13 C8 C9 118.0(4) . .
C13 C8 C5 120.7(4) . .
C9 C8 C5 121.3(5) . .
C10 C9 C8 121.0(5) . .
C10 C9 H9A 119.5 . .
C8 C9 H9A 119.5 . .
C9 C10 C11 119.7(5) . .
C9 C10 H10A 120.2 . .
C11 C10 H10A 120.2 . .
C12 C11 C10 119.0(4) . .
C12 C11 C14 120.6(4) . .
C10 C11 C14 120.2(4) . .
C11 C12 C13 120.4(5) . .
C11 C12 H12A 119.8 . .
C13 C12 H12A 119.8 . .
C8 C13 C12 121.7(5) . .
C8 C13 H13A 119.1 . .
C12 C13 H13A 119.1 . .
O4 C14 O3 123.0(4) . .
O4 C14 C11 118.1(4) . .
O3 C14 C11 118.7(4) . .
O5 C15 O6 124.0(4) . .
O5 C15 C16 117.3(4) . .
O6 C15 C16 118.7(5) . .
C17 C16 C21 119.0(5) . .
C17 C16 C15 120.4(5) . .
C21 C16 C15 120.6(4) . .
C16 C17 C18 120.4(5) . .
C16 C17 H17A 119.8 . .
C18 C17 H17A 119.8 . .
C19 C18 C17 121.5(5) . .
C19 C18 H18A 119.2 . .
C17 C18 H18A 119.2 . .
C18 C19 C20 117.1(5) . .
C18 C19 C19 122.0(6) . 3_676
C20 C19 C19 120.9(6) . 3_676
C21 C20 C19 121.0(5) . .
C21 C20 H20A 119.5 . .
C19 C20 H20A 119.5 . .
C16 C21 C20 120.9(5) . .
C16 C21 H21A 119.6 . .
C20 C21 H21A 119.6 . .
O8 C22 O7 121.8(5) . .
O8 C22 C23 118.8(5) . .
O7 C22 C23 119.3(4) . .
O8 C22 Zn3 73.5(3) . .
O7 C22 Zn3 48.4(2) . .
C23 C22 Zn3 167.5(4) . .
C28 C23 C24 119.8(4) . .
C28 C23 C22 120.2(4) . .
C24 C23 C22 120.0(5) . .
C23 C24 C25 120.0(5) . .
C23 C24 H24A 120.0 . .
C25 C24 H24A 120.0 . .
C26 C25 C24 120.8(4) . .
C26 C25 H25A 119.6 . .
C24 C25 H25A 119.6 . .
C25 C26 C27 118.8(4) . .
C25 C26 C29 120.4(4) . .
C27 C26 C29 120.8(4) . .
C26 C27 C28 120.6(5) . .
C26 C27 H27A 119.7 . .
C28 C27 H27A 119.7 . .
C23 C28 C27 120.1(5) . .
C23 C28 H28A 120.0 . .
C27 C28 H28A 120.0 . .
C30 C29 C34 119.0(4) . .
C30 C29 C26 121.9(4) . .
C34 C29 C26 119.1(4) . .
C31 C30 C29 120.5(5) . .
C31 C30 H30A 119.7 . .
C29 C30 H30A 119.7 . .
C30 C31 C32 120.5(5) . .
C30 C31 H31A 119.7 . .
C32 C31 H31A 119.7 . .
C31 C32 C33 119.5(4) . .
C31 C32 C35 120.6(4) . .
C33 C32 C35 119.9(4) . .
C32 C33 C34 120.2(5) . .
C32 C33 H33A 119.9 . .
C34 C33 H33A 119.9 . .
C33 C34 C29 120.2(5) . .
C33 C34 H34A 119.9 . .
C29 C34 H34A 119.9 . .
O9 C35 O10 127.6(4) . .
O9 C35 C32 117.2(4) . .
O10 C35 C32 115.2(4) . .
O12 C36 O11 124.8(4) . .
O12 C36 C37 118.8(4) . .
O11 C36 C37 116.4(4) . .
C42 C37 C38 117.8(5) . .
C42 C37 C36 121.5(4) . .
C38 C37 C36 120.6(5) . .
C39 C38 C37 120.4(6) . .
C39 C38 H38A 119.8 . .
C37 C38 H38A 119.8 . .
C40 C39 C38 121.5(6) . .
C40 C39 H39A 119.2 . .
C38 C39 H39A 119.2 . .
C39 C40 C41 117.9(5) . .
C39 C40 C40 120.7(6) . 3_675
C41 C40 C40 121.4(6) . 3_675
C40 C41 C42 121.1(5) . .
C40 C41 H41A 119.5 . .
C42 C41 H41A 119.5 . .
C37 C42 C41 121.2(5) . .
C37 C42 H42A 119.4 . .
C41 C42 H42A 119.4 . .
O13 C43 N1 123.5(5) . .
N1 C43 Zn1' 149.4(9) . .
O13 C43 H43A 118.2 . .
N1 C43 H43A 118.2 . .
Zn1' C43 H43A 91.8 . .
N1 C44 H44A 109.5 . .
N1 C44 H44B 109.5 . .
H44A C44 H44B 109.5 . .
N1 C44 H44C 109.5 . .
H44A C44 H44C 109.5 . .
H44B C44 H44C 109.5 . .
N1 C45 H45A 109.5 . .
N1 C45 H45B 109.5 . .
H45A C45 H45B 109.5 . .
N1 C45 H45C 109.5 . .
H45A C45 H45C 109.5 . .
H45B C45 H45C 109.5 . .
O14 C46 N2 124.7(6) . .
N2 C46 Zn3' 151.3(8) . .
O14 C46 H46A 101.1 . .
N2 C46 H46A 101.1 . .
Zn3' C46 H46A 101.1 . .
N2 C47 H47A 109.5 . .
N2 C47 H47B 109.5 . .
H47A C47 H47B 109.5 . .
N2 C47 H47C 109.5 . .
H47A C47 H47C 109.5 . .
H47B C47 H47C 109.5 . .
N2 C48 H48A 109.5 . .
N2 C48 H48B 109.5 . .
H48A C48 H48B 109.5 . .
N2 C48 H48C 109.5 . .
H48A C48 H48C 109.5 . .
H48B C48 H48C 109.5 . .
O15 C49 N3 115.6(17) . .
O15 C49 H49A 122.2 . .
N3 C49 H49A 122.2 . .
N3 C50 H50A 109.5 . .
N3 C50 H50B 109.5 . .
H50A C50 H50B 109.5 . .
N3 C50 H50C 109.5 . .
H50A C50 H50C 109.5 . .
H50B C50 H50C 109.5 . .
N3 C51 H51A 109.5 . .
N3 C51 H51B 109.5 . .
H51A C51 H51B 109.5 . .
N3 C51 H51C 109.5 . .
H51A C51 H51C 109.5 . .
H51B C51 H51C 109.5 . .
O16 C52 N4 123.8(11) . .
N4 C53 H53A 109.5 . .
N4 C53 H53B 109.5 . .
H53A C53 H53B 109.5 . .
N4 C53 H53C 109.5 . .
H53A C53 H53C 109.5 . .
H53B C53 H53C 109.5 . .
N4 C54 H54A 109.5 . .
N4 C54 H54B 109.5 . .
H54A C54 H54B 109.5 . .
N4 C54 H54C 109.5 . .
H54A C54 H54C 109.5 . .
H54B C54 H54C 109.5 . .
O17 C55 N5 126.2(11) . .
O17 C55 H55A 116.9 . .
N5 C55 H55A 116.9 . .
N5 C56 H56A 109.5 . .
N5 C56 H56B 109.5 . .
H56A C56 H56B 109.5 . .
N5 C56 H56C 109.5 . .
H56A C56 H56C 109.5 . .
H56B C56 H56C 109.5 . .
N5 C57 H57A 109.5 . .
N5 C57 H57B 109.5 . .
H57A C57 H57B 109.5 . .
N5 C57 H57C 109.5 . .
H57A C57 H57C 109.5 . .
H57B C57 H57C 109.5 . .
O18 C58 N6 125.2(6) . .
O18 C58 H58A 117.4 . .
N6 C58 H58A 117.4 . .
N6 C59 H59A 109.5 . .
N6 C59 H59B 109.5 . .
H59A C59 H59B 109.5 . .
N6 C59 H59C 109.5 . .
H59A C59 H59C 109.5 . .
H59B C59 H59C 109.5 . .
N6 C60 H60A 109.5 . .
N6 C60 H60B 109.5 . .
H60A C60 H60B 109.5 . .
N6 C60 H60C 109.5 . .
H60A C60 H60C 109.5 . .
H60B C60 H60C 109.5 . .
C43 N1 C44 120.9(5) . .
C43 N1 C45 121.1(6) . .
C44 N1 C45 118.0(6) . .
C46 N2 C48 122.2(6) . .
C46 N2 C47 118.5(6) . .
C48 N2 C47 118.9(6) . .
C50 N3 C49 126.2(18) . .
C50 N3 C51 113.4(12) . .
C49 N3 C51 120.4(16) . .
C52 N4 C53 124.4(9) . .
C52 N4 C54 119.4(9) . .
C53 N4 C54 115.9(9) . .
C55 N5 C56 124.2(12) . .
C55 N5 C57 116.0(10) . .
C56 N5 C57 119.6(11) . .
C58 N6 C60 119.6(6) . .
C58 N6 C59 120.3(6) . .
C60 N6 C59 120.1(6) . .

loop_
_geom_bond_atom_site_label_1
_geom_bond_atom_site_label_2
_geom_bond_distance
_geom_bond_site_symmetry_2
Zn1 O1 1.932(3) .
Zn1 O5 1.940(3) .
Zn1 O4 1.940(3) 4_666
Zn1 O13 2.012(4) .
Zn1' O13 1.52(5) .
Zn1' O1 1.97(2) .
Zn1' O5 2.05(2) .
Zn1' O4 2.24(3) 4_666
Zn1' C43 2.52(4) .
Zn2 O2 2.059(3) .
Zn2 O2 2.059(3) 3_666
Zn2 O3 2.074(3) 4_666
Zn2 O3 2.074(3) 2
Zn2 O6 2.099(3) 3_666
Zn2 O6 2.099(3) .
Zn3 O11 1.932(3) .
Zn3 O10 1.936(3) 4_565
Zn3 O7 1.980(3) .
Zn3 O14 1.990(4) .
Zn3 C22 2.577(5) .
Zn3' O14 1.44(3) .
Zn3' O7 1.93(2) .
Zn3' O11 2.13(3) .
Zn3' O10 2.27(3) 4_565
Zn3' C46 2.32(3) .
Zn4 O9 2.017(3) 4_565
Zn4 O9 2.017(3) 2_655
Zn4 O8 2.083(4) .
Zn4 O8 2.083(4) 3_665
Zn4 O12 2.132(3) 3_665
Zn4 O12 2.132(3) .
O1 C1 1.260(6) .
O1W H1WA 0.8400 .
O1W H1WB 0.8499 .
O2 C1 1.246(6) .
O3 C14 1.255(6) .
O3 Zn2 2.074(3) 2_545
O4 C14 1.253(6) .
O4 Zn1 1.940(3) 4_565
O4 Zn1' 2.24(3) 4_565
O5 C15 1.243(6) .
O6 C15 1.244(6) .
O7 C22 1.254(6) .
O8 C22 1.233(6) .
O9 C35 1.238(6) .
O9 Zn4 2.017(3) 2_645
O10 C35 1.252(6) .
O10 Zn3 1.936(3) 4_666
O10 Zn3' 2.27(3) 4_666
O11 C36 1.261(6) .
O12 C36 1.245(5) .
O13 C43 1.248(6) .
O14 C46 1.214(7) .
O15 C49 1.21(3) .
O16 C52 1.227(15) .
O17 C55 1.212(11) .
O18 C58 1.217(8) .
C1 C2 1.499(6) .
C2 C3 1.374(7) .
C2 C7 1.385(7) .
C3 C4 1.392(7) .
C3 H3A 0.9500 .
C4 C5 1.376(7) .
C4 H4A 0.9500 .
C5 C6 1.397(7) .
C5 C8 1.482(6) .
C6 C7 1.393(7) .
C6 H6A 0.9500 .
C7 H7A 0.9500 .
C8 C13 1.363(7) .
C8 C9 1.405(7) .
C9 C10 1.385(7) .
C9 H9A 0.9500 .
C10 C11 1.403(7) .
C10 H10A 0.9500 .
C11 C12 1.376(7) .
C11 C14 1.488(6) .
C12 C13 1.390(7) .
C12 H12A 0.9500 .
C13 H13A 0.9500 .
C15 C16 1.508(6) .
C16 C17 1.360(7) .
C16 C21 1.372(8) .
C17 C18 1.397(7) .
C17 H17A 0.9500 .
C18 C19 1.372(8) .
C18 H18A 0.9500 .
C19 C20 1.396(7) .
C19 C19 1.491(9) 3_676
C20 C21 1.379(7) .
C20 H20A 0.9500 .
C21 H21A 0.9500 .
C22 C23 1.499(6) .
C23 C28 1.375(7) .
C23 C24 1.383(7) .
C24 C25 1.388(6) .
C24 H24A 0.9500 .
C25 C26 1.381(7) .
C25 H25A 0.9500 .
C26 C27 1.385(7) .
C26 C29 1.492(6) .
C27 C28 1.391(7) .
C27 H27A 0.9500 .
C28 H28A 0.9500 .
C29 C30 1.392(7) .
C29 C34 1.394(7) .
C30 C31 1.379(7) .
C30 H30A 0.9500 .
C31 C32 1.384(7) .
C31 H31A 0.9500 .
C32 C33 1.386(7) .
C32 C35 1.498(6) .
C33 C34 1.390(6) .
C33 H33A 0.9500 .
C34 H34A 0.9500 .
C36 C37 1.488(6) .
C37 C42 1.368(7) .
C37 C38 1.394(7) .
C38 C39 1.384(8) .
C38 H38A 0.9500 .
C39 C40 1.367(8) .
C39 H39A 0.9500 .
C40 C41 1.378(7) .
C40 C40 1.491(10) 3_675
C41 C42 1.387(7) .
C41 H41A 0.9500 .
C42 H42A 0.9500 .
C43 N1 1.305(7) .
C43 H43A 0.9500 .
C44 N1 1.445(9) .
C44 H44A 0.9800 .
C44 H44B 0.9800 .
C44 H44C 0.9800 .
C45 N1 1.471(8) .
C45 H45A 0.9800 .
C45 H45B 0.9800 .
C45 H45C 0.9800 .
C46 N2 1.322(8) .
C46 H46A 1.0000 .
C47 N2 1.448(9) .
C47 H47A 0.9800 .
C47 H47B 0.9800 .
C47 H47C 0.9800 .
C48 N2 1.423(9) .
C48 H48A 0.9800 .
C48 H48B 0.9800 .
C48 H48C 0.9800 .
C49 N3 1.46(2) .
C49 H49A 0.9500 .
C50 N3 1.448(17) .
C50 H50A 0.9800 .
C50 H50B 0.9800 .
C50 H50C 0.9800 .
C51 N3 1.47(2) .
C51 H51A 0.9800 .
C51 H51B 0.9800 .
C51 H51C 0.9800 .
C52 N4 1.271(14) .
C53 N4 1.421(10) .
C53 H53A 0.9800 .
C53 H53B 0.9800 .
C53 H53C 0.9800 .
C54 N4 1.482(12) .
C54 H54A 0.9800 .
C54 H54B 0.9800 .
C54 H54C 0.9800 .
C55 N5 1.282(12) .
C55 H55A 0.9500 .
C56 N5 1.434(13) .
C56 H56A 0.9800 .
C56 H56B 0.9800 .
C56 H56C 0.9800 .
C57 N5 1.540(17) .
C57 H57A 0.9800 .
C57 H57B 0.9800 .
C57 H57C 0.9800 .
C58 N6 1.323(8) .
C58 H58A 0.9500 .
C59 N6 1.441(9) .
C59 H59A 0.9800 .
C59 H59B 0.9800 .
C59 H59C 0.9800 .
C60 N6 1.439(9) .
C60 H60A 0.9800 .
C60 H60B 0.9800 .
C60 H60C 0.9800 .

loop_
_geom_hbond_atom_site_label_D
_geom_hbond_atom_site_label_H
_geom_hbond_atom_site_label_A
_geom_hbond_distance_DH
_geom_hbond_distance_HA
_geom_hbond_distance_DA
_geom_hbond_angle_DHA
_geom_hbond_site_symmetry_A
O1W H1WA O7 0.84 2.21 3.01(1) 157.2 2
O1W H1WB O16 0.85 1.85 2.64(2) 153.6 .
